data_1543995
loop_
_publ_author_name
'Martin Vavra'
'Ivan Potocnak'
'Michal Dusek'

_publ_section_title
;
 Low-dimensional compounds containing cyanido groups. XXIV. Crystal
 structure, spectroscopic and thermal properties of two Cu(II)
 tetracyanidoplatinate complexes with tetradentate N-donor ligands
;
_journal_name_full 'Inorganica Chimica Acta'
_journal_page_first 441
_journal_page_last 448
_journal_paper_doi 10.1016/j.ica.2013.09.016
_journal_volume 409B
_journal_year 2014
_chemical_formula_moiety 'C16 H36 Cu2 N12 Pt, C4 N4 Pt'
_chemical_formula_sum 'C20 H36 Cu2 N16 Pt2'
_chemical_formula_weight 1017.91
_space_group_IT_number 2
_symmetry_cell_setting triclinic
_symmetry_space_group_name_Hall '-P 1'
_symmetry_space_group_name_H-M 'P -1'
_atom_sites_solution_hydrogens geom
_atom_sites_solution_primary direct
_atom_sites_solution_secondary difmap
_cell_angle_alpha 92.879(3)
_cell_angle_beta 109.154(4)
_cell_angle_gamma 95.967(3)
_cell_formula_units_Z 2
_cell_length_a 9.8153(4)
_cell_length_b 12.1328(5)
_cell_length_c 14.3022(6)
_cell_measurement_reflns_used 8312
_cell_measurement_temperature 293(2)
_cell_measurement_theta_max 28.4912
_cell_measurement_theta_min 2.6956
_cell_volume 1593.74(12)
_computing_cell_refinement 'Crysalis CCD and RED (Oxford Diffraction, 2004)'
_computing_data_collection 'Crysalis CCD and RED (Oxford Diffraction, 2004)'
_computing_data_reduction 'Crysalis CCD and RED (Oxford Diffraction, 2004)'
_computing_molecular_graphics 'DIAMOND 2.1e (Brandenburg, 2000)'
_computing_publication_material 'SHELXL-97 (Sheldrick, 1997)'
_computing_structure_refinement 'SHELXL-97 (Sheldrick, 1997)'
_computing_structure_solution 'SHELXS-97 (Sheldrick, 1997)'
_diffrn_ambient_temperature 293(2)
_diffrn_detector_area_resol_mean 8.3438
_diffrn_measured_fraction_theta_full 0.999
_diffrn_measured_fraction_theta_max 0.999
_diffrn_measurement_device_type 'Xcalibur, Sapphire2, large Be window'
_diffrn_measurement_method 'Rotation method data acquisition using \w scans'
_diffrn_radiation_monochromator graphite
_diffrn_radiation_source 'Enhance (Mo) X-ray Source'
_diffrn_radiation_type MoK\a
_diffrn_radiation_wavelength 0.71073
_diffrn_reflns_av_R_equivalents 0.0330
_diffrn_reflns_av_sigmaI/netI 0.0363
_diffrn_reflns_limit_h_max 12
_diffrn_reflns_limit_h_min -12
_diffrn_reflns_limit_k_max 14
_diffrn_reflns_limit_k_min -14
_diffrn_reflns_limit_l_max 17
_diffrn_reflns_limit_l_min -17
_diffrn_reflns_number 23823
_diffrn_reflns_theta_full 26.00
_diffrn_reflns_theta_max 26.00
_diffrn_reflns_theta_min 2.71
_exptl_absorpt_coefficient_mu 10.105
_exptl_absorpt_correction_T_max 0.573
_exptl_absorpt_correction_T_min 0.035
_exptl_absorpt_correction_type analytical
_exptl_absorpt_process_details
;
CrysAlis RED, Oxford Diffraction Ltd.,
Version 1.171.32.18 (release 25-02-2008 CrysAlis171 .NET)
(compiled Feb 25 2008,13:00:02)
Analytical numeric absorption correction using a multifaceted crystal
model based on expressions derived by R.C. Clark & J.S. Reid.
(Clark, R. C. & Reid, J. S. (1995). Acta Cryst. A51, 887-897)
;
_exptl_crystal_colour violet
_exptl_crystal_density_diffrn 2.121
_exptl_crystal_density_method 'not measured'
_exptl_crystal_description prism
_exptl_crystal_F_000 964
_exptl_crystal_size_max 0.7186
_exptl_crystal_size_mid 0.2649
_exptl_crystal_size_min 0.0786
_refine_diff_density_max 1.010
_refine_diff_density_min -0.781
_refine_diff_density_rms 0.092
_refine_ls_extinction_method none
_refine_ls_goodness_of_fit_ref 0.982
_refine_ls_hydrogen_treatment constr
_refine_ls_matrix_type full
_refine_ls_number_parameters 367
_refine_ls_number_reflns 6257
_refine_ls_number_restraints 0
_refine_ls_restrained_S_all 0.982
_refine_ls_R_factor_all 0.0510
_refine_ls_R_factor_gt 0.0201
_refine_ls_shift/su_max 0.001
_refine_ls_shift/su_mean 0.000
_refine_ls_structure_factor_coef Fsqd
_refine_ls_weighting_details 'calc w=1/[\s^2^(Fo^2^)+(0.0083P)^2^+0.0000P] where P=(Fo^2^+2Fc^2^)/3'
_refine_ls_weighting_scheme calc
_refine_ls_wR_factor_gt 0.0323
_refine_ls_wR_factor_ref 0.0346
_reflns_number_gt 3605
_reflns_number_total 6257
_reflns_threshold_expression >2sigma(I)
_cod_data_source_file ICA-2014-409B-441-448-1.cif
_cod_data_source_block exp_018-full
_cod_depositor_comments
;
The following automatic conversions were performed:

'_journal_paper_doi' value
'http://dx.doi.org/10.1016/j.ica.2013.09.016' was changed to
'10.1016/j.ica.2013.09.016'.

Automatic conversion script
Id: cif_fix_values 6433 2018-09-21 13:16:33Z andrius 
;
_cod_original_cell_volume 1593.74(11)
_cod_database_code 1543995

loop_
_symmetry_equiv_pos_as_xyz
'x, y, z'
'-x, -y, -z'

loop_
_atom_site_label
_atom_site_type_symbol
_atom_site_fract_x
_atom_site_fract_y
_atom_site_fract_z
_atom_site_U_iso_or_equiv
_atom_site_adp_type
_atom_site_occupancy
_atom_site_symmetry_multiplicity
_atom_site_calc_flag
_atom_site_refinement_flags
_atom_site_disorder_assembly
_atom_site_disorder_group
Pt1 Pt 0.0000 0.0000 0.0000 0.02715(7) Uani 1 2 d S . .
C1 C 0.0143(5) 0.1632(4) 0.0321(3) 0.0376(12) Uani 1 1 d . . .
N1 N 0.0196(5) 0.2568(4) 0.0471(3) 0.0619(13) Uani 1 1 d . . .
C2 C 0.2021(5) 0.0014(3) 0.0935(3) 0.0314(11) Uani 1 1 d . . .
N2 N 0.3172(4) 0.0007(3) 0.1458(3) 0.0410(10) Uani 1 1 d . . .
Pt2 Pt 1.5000 0.5000 1.0000 0.02762(7) Uani 1 2 d S . .
C3 C 1.2976(5) 0.4761(4) 0.9016(3) 0.0368(12) Uani 1 1 d . . .
N3 N 1.1833(4) 0.4602(4) 0.8466(3) 0.0522(12) Uani 1 1 d . . .
C4 C 1.5027(5) 0.3359(5) 0.9878(3) 0.0401(13) Uani 1 1 d . . .
N4 N 1.5055(5) 0.2415(4) 0.9811(3) 0.0609(13) Uani 1 1 d . . .
Pt3 Pt 0.5000 0.5000 0.5000 0.03329(8) Uani 1 2 d S . .
C5 C 0.5575(5) 0.3521(5) 0.5437(3) 0.0448(13) Uani 1 1 d . . .
N5 N 0.5878(4) 0.2673(4) 0.5672(3) 0.0571(12) Uani 1 1 d . . .
C6 C 0.6533(5) 0.5179(4) 0.4366(3) 0.0418(13) Uani 1 1 d . . .
N6 N 0.7428(4) 0.5279(4) 0.4029(3) 0.0644(13) Uani 1 1 d . . .
Pt4 Pt 1.0000 0.0000 0.5000 0.04837(10) Uani 1 2 d S . .
C7 C 0.9075(6) 0.1373(6) 0.4775(4) 0.0632(18) Uani 1 1 d . . .
N7 N 0.8495(6) 0.2158(5) 0.4662(4) 0.0891(19) Uani 1 1 d . . .
C8 C 1.1300(5) 0.0521(5) 0.4258(4) 0.0597(16) Uani 1 1 d . . .
N8 N 1.2091(5) 0.0791(4) 0.3859(4) 0.0842(16) Uani 1 1 d . . .
Cu1 Cu 0.53752(5) 0.03045(5) 0.25286(4) 0.03415(15) Uani 1 1 d . . .
N10 N 0.4905(3) 0.1467(3) 0.3378(2) 0.0422(10) Uani 1 1 d . . .
H10A H 0.4055 0.1247 0.3466 0.051 Uiso 1 1 calc R . .
H10B H 0.5608 0.1594 0.3977 0.051 Uiso 1 1 calc R . .
C11 C 0.4810(5) 0.2481(4) 0.2843(3) 0.0518(13) Uani 1 1 d . . .
H11A H 0.4837 0.3122 0.3285 0.062 Uiso 1 1 calc R . .
H11B H 0.3906 0.2407 0.2287 0.062 Uiso 1 1 calc R . .
C12 C 0.6081(5) 0.2626(4) 0.2477(4) 0.0566(15) Uani 1 1 d . . .
H12A H 0.6002 0.3244 0.2065 0.068 Uiso 1 1 calc R . .
H12B H 0.6981 0.2782 0.3035 0.068 Uiso 1 1 calc R . .
N13 N 0.6077(4) 0.1595(3) 0.1898(3) 0.0423(10) Uani 1 1 d . . .
H13 H 0.5429 0.1604 0.1275 0.051 Uiso 1 1 calc R . .
C14 C 0.7447(5) 0.1329(5) 0.1805(4) 0.0623(15) Uani 1 1 d . . .
H14A H 0.8188 0.1378 0.2456 0.075 Uiso 1 1 calc R . .
H14B H 0.7775 0.1851 0.1407 0.075 Uiso 1 1 calc R . .
C15 C 0.7190(6) 0.0186(5) 0.1321(4) 0.0651(16) Uani 1 1 d . . .
H15A H 0.8113 -0.0065 0.1364 0.078 Uiso 1 1 calc R . .
H15B H 0.6620 0.0182 0.0623 0.078 Uiso 1 1 calc R . .
N16 N 0.6405(4) -0.0583(3) 0.1805(3) 0.0397(10) Uani 1 1 d . . .
H16 H 0.5723 -0.1052 0.1322 0.048 Uiso 1 1 calc R . .
C17 C 0.7317(5) -0.1254(4) 0.2512(4) 0.0568(14) Uani 1 1 d . . .
H17A H 0.8167 -0.0788 0.2960 0.068 Uiso 1 1 calc R . .
H17B H 0.7640 -0.1822 0.2162 0.068 Uiso 1 1 calc R . .
C18 C 0.6427(5) -0.1787(4) 0.3090(4) 0.0617(16) Uani 1 1 d . . .
H18A H 0.5660 -0.2336 0.2658 0.074 Uiso 1 1 calc R . .
H18B H 0.7038 -0.2159 0.3626 0.074 Uiso 1 1 calc R . .
N19 N 0.5787(4) -0.0903(3) 0.3501(3) 0.0490(11) Uani 1 1 d . . .
H19A H 0.6411 -0.0607 0.4097 0.059 Uiso 1 1 calc R . .
H19B H 0.4956 -0.1193 0.3583 0.059 Uiso 1 1 calc R . .
Cu2 Cu 0.95836(6) 0.43041(5) 0.75318(4) 0.03642(15) Uani 1 1 d . . .
N20 N 0.9747(4) 0.5026(4) 0.6345(3) 0.0590(12) Uani 1 1 d . . .
H20A H 1.0601 0.4932 0.6265 0.071 Uiso 1 1 calc R . .
H20B H 0.9022 0.4724 0.5794 0.071 Uiso 1 1 calc R . .
C21 C 0.9653(6) 0.6215(5) 0.6514(4) 0.0724(19) Uani 1 1 d . . .
H21A H 0.9427 0.6556 0.5891 0.087 Uiso 1 1 calc R . .
H21B H 1.0576 0.6588 0.6963 0.087 Uiso 1 1 calc R . .
C22 C 0.8473(5) 0.6325(4) 0.6959(4) 0.0563(15) Uani 1 1 d . . .
H22A H 0.8467 0.7101 0.7154 0.068 Uiso 1 1 calc R . .
H22B H 0.7532 0.6047 0.6472 0.068 Uiso 1 1 calc R . .
N23 N 0.8750(4) 0.5674(3) 0.7841(3) 0.0377(10) Uani 1 1 d . . .
H23 H 0.9421 0.6088 0.8372 0.045 Uiso 1 1 calc R . .
C24 C 0.7495(5) 0.5267(4) 0.8115(3) 0.0488(13) Uani 1 1 d . . .
H24A H 0.6722 0.4893 0.7540 0.059 Uiso 1 1 calc R . .
H24B H 0.7131 0.5881 0.8380 0.059 Uiso 1 1 calc R . .
C25 C 0.8004(5) 0.4464(4) 0.8896(4) 0.0527(14) Uani 1 1 d . . .
H25A H 0.8643 0.4870 0.9512 0.063 Uiso 1 1 calc R . .
H25B H 0.7174 0.4080 0.9023 0.063 Uiso 1 1 calc R . .
N26 N 0.8775(4) 0.3661(3) 0.8550(3) 0.0399(10) Uani 1 1 d . . .
H26 H 0.9527 0.3504 0.9077 0.048 Uiso 1 1 calc R . .
C27 C 0.7872(5) 0.2623(4) 0.8070(4) 0.0575(14) Uani 1 1 d . . .
H27A H 0.6991 0.2776 0.7566 0.069 Uiso 1 1 calc R . .
H27B H 0.7602 0.2203 0.8556 0.069 Uiso 1 1 calc R . .
C28 C 0.8724(6) 0.1977(5) 0.7611(4) 0.0701(17) Uani 1 1 d . . .
H28A H 0.8127 0.1308 0.7236 0.084 Uiso 1 1 calc R . .
H28B H 0.9556 0.1761 0.8122 0.084 Uiso 1 1 calc R . .
N29 N 0.9220(4) 0.2698(4) 0.6937(3) 0.0639(13) Uani 1 1 d . . .
H29A H 0.8535 0.2628 0.6330 0.077 Uiso 1 1 calc R . .
H29B H 1.0042 0.2491 0.6875 0.077 Uiso 1 1 calc R . .

loop_
_atom_site_aniso_label
_atom_site_aniso_U_11
_atom_site_aniso_U_22
_atom_site_aniso_U_33
_atom_site_aniso_U_23
_atom_site_aniso_U_13
_atom_site_aniso_U_12
Pt1 0.02149(16) 0.02953(17) 0.02585(17) -0.00169(13) 0.00384(13) -0.00153(12)
C1 0.031(3) 0.042(3) 0.030(3) -0.001(2) 0.001(2) 0.000(2)
N1 0.083(3) 0.035(3) 0.045(3) -0.011(2) -0.005(2) 0.003(2)
C2 0.028(3) 0.029(3) 0.033(3) -0.002(2) 0.009(2) -0.005(2)
N2 0.027(2) 0.044(3) 0.043(3) 0.0021(19) 0.003(2) -0.0042(19)
Pt2 0.01894(16) 0.03598(18) 0.02414(17) -0.00126(13) 0.00366(13) 0.00025(12)
C3 0.032(3) 0.048(3) 0.032(3) 0.004(2) 0.012(2) 0.004(2)
N3 0.028(3) 0.079(3) 0.039(3) -0.004(2) -0.001(2) 0.005(2)
C4 0.025(3) 0.061(4) 0.030(3) 0.006(3) 0.003(2) 0.005(3)
N4 0.073(3) 0.042(3) 0.056(3) 0.000(3) 0.007(2) 0.004(3)
Pt3 0.02746(17) 0.04229(19) 0.02740(18) -0.00286(14) 0.00627(14) 0.00494(14)
C5 0.039(3) 0.062(4) 0.030(3) 0.000(3) 0.008(2) 0.001(3)
N5 0.059(3) 0.051(3) 0.063(3) 0.012(2) 0.019(2) 0.014(2)
C6 0.041(3) 0.047(3) 0.041(3) 0.004(2) 0.017(3) 0.012(2)
N6 0.055(3) 0.078(4) 0.072(3) 0.002(3) 0.037(3) 0.011(3)
Pt4 0.02999(19) 0.0818(3) 0.0297(2) -0.00294(17) 0.00981(16) -0.00436(17)
C7 0.051(4) 0.106(6) 0.036(3) 0.012(3) 0.017(3) 0.017(4)
N7 0.093(4) 0.127(5) 0.070(4) 0.037(4) 0.045(3) 0.044(4)
C8 0.046(3) 0.081(4) 0.052(4) -0.002(3) 0.021(3) -0.003(3)
N8 0.083(4) 0.095(4) 0.090(4) -0.003(3) 0.057(3) -0.008(3)
Cu1 0.0277(4) 0.0408(4) 0.0324(4) 0.0004(3) 0.0100(3) -0.0008(2)
N10 0.037(2) 0.051(3) 0.040(2) -0.003(2) 0.0170(19) 0.0011(19)
C11 0.054(3) 0.050(3) 0.045(3) -0.014(3) 0.010(3) 0.007(3)
C12 0.073(4) 0.037(3) 0.050(4) 0.003(3) 0.014(3) -0.011(3)
N13 0.042(2) 0.046(3) 0.038(3) 0.004(2) 0.016(2) -0.0043(19)
C14 0.056(4) 0.072(4) 0.066(4) 0.004(3) 0.036(3) -0.013(3)
C15 0.054(4) 0.096(5) 0.057(4) -0.005(3) 0.037(3) 0.007(3)
N16 0.032(2) 0.046(3) 0.037(2) -0.0069(19) 0.0097(19) -0.0015(18)
C17 0.038(3) 0.069(4) 0.060(4) -0.006(3) 0.011(3) 0.015(3)
C18 0.056(4) 0.047(4) 0.073(4) 0.008(3) 0.005(3) 0.017(3)
N19 0.037(2) 0.062(3) 0.040(3) 0.012(2) 0.004(2) -0.006(2)
Cu2 0.0249(3) 0.0520(4) 0.0302(4) -0.0042(3) 0.0080(3) 0.0029(3)
N20 0.029(2) 0.110(4) 0.041(3) 0.014(3) 0.017(2) 0.007(2)
C21 0.048(4) 0.094(5) 0.069(4) 0.035(4) 0.015(3) -0.018(3)
C22 0.060(4) 0.036(3) 0.053(4) 0.012(3) -0.006(3) -0.002(3)
N23 0.035(2) 0.035(2) 0.036(2) -0.0012(18) 0.0047(19) -0.0016(18)
C24 0.048(3) 0.049(3) 0.055(3) -0.006(3) 0.026(3) 0.010(3)
C25 0.055(3) 0.063(4) 0.050(3) 0.004(3) 0.033(3) 0.004(3)
N26 0.035(2) 0.038(2) 0.042(3) 0.005(2) 0.0069(19) 0.0040(19)
C27 0.061(4) 0.044(3) 0.059(4) 0.003(3) 0.010(3) 0.000(3)
C28 0.089(5) 0.057(4) 0.048(4) -0.007(3) 0.002(3) 0.008(3)
N29 0.053(3) 0.090(4) 0.038(3) -0.023(2) 0.000(2) 0.028(3)

loop_
_atom_type_symbol
_atom_type_description
_atom_type_scat_dispersion_real
_atom_type_scat_dispersion_imag
_atom_type_scat_source
C C 0.0033 0.0016 'International Tables Vol C Tables 4.2.6.8 and 6.1.1.4'
H H 0.0000 0.0000 'International Tables Vol C Tables 4.2.6.8 and 6.1.1.4'
N N 0.0061 0.0033 'International Tables Vol C Tables 4.2.6.8 and 6.1.1.4'
Cu Cu 0.3201 1.2651 'International Tables Vol C Tables 4.2.6.8 and 6.1.1.4'
Pt Pt -1.7033 8.3905 'International Tables Vol C Tables 4.2.6.8 and 6.1.1.4'

loop_
_geom_angle_atom_site_label_1
_geom_angle_atom_site_label_2
_geom_angle_atom_site_label_3
_geom_angle
_geom_angle_site_symmetry_1
_geom_angle_site_symmetry_3
C1 Pt1 C1 180.0(3) 2 .
C1 Pt1 C2 89.67(18) 2 2
C1 Pt1 C2 90.33(18) . 2
C1 Pt1 C2 90.33(18) 2 .
C1 Pt1 C2 89.67(18) . .
C2 Pt1 C2 180.0(3) 2 .
N1 C1 Pt1 177.6(5) . .
N2 C2 Pt1 178.9(4) . .
C2 N2 Cu1 169.9(4) . .
C4 Pt2 C4 180.000(1) 2_867 .
C4 Pt2 C3 91.65(18) 2_867 .
C4 Pt2 C3 88.35(18) . .
C4 Pt2 C3 88.35(18) 2_867 2_867
C4 Pt2 C3 91.65(18) . 2_867
C3 Pt2 C3 180.000(1) . 2_867
N3 C3 Pt2 178.4(4) . .
C3 N3 Cu2 174.8(4) . .
N4 C4 Pt2 179.4(4) . .
C6 Pt3 C6 180.000(1) . 2_666
C6 Pt3 C5 90.99(18) . .
C6 Pt3 C5 89.01(18) 2_666 .
C6 Pt3 C5 89.01(18) . 2_666
C6 Pt3 C5 90.99(18) 2_666 2_666
C5 Pt3 C5 180.000(1) . 2_666
N5 C5 Pt3 178.7(5) . .
N6 C6 Pt3 178.3(4) . .
C7 Pt4 C7 180.000(1) . 2_756
C7 Pt4 C8 89.9(2) . 2_756
C7 Pt4 C8 90.1(2) 2_756 2_756
C7 Pt4 C8 90.1(2) . .
C7 Pt4 C8 89.9(2) 2_756 .
C8 Pt4 C8 180.000(1) 2_756 .
N7 C7 Pt4 177.2(5) . .
N8 C8 Pt4 176.8(5) . .
N10 Cu1 N16 163.38(14) . .
N10 Cu1 N13 85.38(15) . .
N16 Cu1 N13 84.04(15) . .
N10 Cu1 N19 99.13(15) . .
N16 Cu1 N19 84.13(15) . .
N13 Cu1 N19 150.61(15) . .
N10 Cu1 N2 94.10(14) . .
N16 Cu1 N2 99.77(14) . .
N13 Cu1 N2 96.34(14) . .
N19 Cu1 N2 112.15(14) . .
C11 N10 Cu1 106.1(3) . .
C11 N10 H10A 110.5 . .
Cu1 N10 H10A 110.5 . .
C11 N10 H10B 110.5 . .
Cu1 N10 H10B 110.5 . .
H10A N10 H10B 108.7 . .
N10 C11 C12 107.8(4) . .
N10 C11 H11A 110.1 . .
C12 C11 H11A 110.1 . .
N10 C11 H11B 110.1 . .
C12 C11 H11B 110.1 . .
H11A C11 H11B 108.5 . .
N13 C12 C11 108.1(4) . .
N13 C12 H12A 110.1 . .
C11 C12 H12A 110.1 . .
N13 C12 H12B 110.1 . .
C11 C12 H12B 110.1 . .
H12A C12 H12B 108.4 . .
C14 N13 C12 118.7(4) . .
C14 N13 Cu1 105.2(3) . .
C12 N13 Cu1 108.4(3) . .
C14 N13 H13 108.1 . .
C12 N13 H13 108.1 . .
Cu1 N13 H13 108.1 . .
N13 C14 C15 107.8(4) . .
N13 C14 H14A 110.2 . .
C15 C14 H14A 110.2 . .
N13 C14 H14B 110.2 . .
C15 C14 H14B 110.2 . .
H14A C14 H14B 108.5 . .
C14 C15 N16 110.6(4) . .
C14 C15 H15A 109.5 . .
N16 C15 H15A 109.5 . .
C14 C15 H15B 109.5 . .
N16 C15 H15B 109.5 . .
H15A C15 H15B 108.1 . .
C17 N16 C15 115.1(4) . .
C17 N16 Cu1 107.9(3) . .
C15 N16 Cu1 109.1(3) . .
C17 N16 H16 108.2 . .
C15 N16 H16 108.2 . .
Cu1 N16 H16 108.2 . .
N16 C17 C18 108.0(3) . .
N16 C17 H17A 110.1 . .
C18 C17 H17A 110.1 . .
N16 C17 H17B 110.1 . .
C18 C17 H17B 110.1 . .
H17A C17 H17B 108.4 . .
N19 C18 C17 108.4(4) . .
N19 C18 H18A 110.0 . .
C17 C18 H18A 110.0 . .
N19 C18 H18B 110.0 . .
C17 C18 H18B 110.0 . .
H18A C18 H18B 108.4 . .
C18 N19 Cu1 108.6(3) . .
C18 N19 H19A 110.0 . .
Cu1 N19 H19A 110.0 . .
C18 N19 H19B 110.0 . .
Cu1 N19 H19B 110.0 . .
H19A N19 H19B 108.4 . .
N20 Cu2 N23 86.23(16) . .
N20 Cu2 N26 162.30(14) . .
N23 Cu2 N26 83.41(14) . .
N20 Cu2 N29 97.63(19) . .
N23 Cu2 N29 148.19(15) . .
N26 Cu2 N29 83.94(16) . .
N20 Cu2 N3 99.03(15) . .
N23 Cu2 N3 103.94(15) . .
N26 Cu2 N3 97.38(14) . .
N29 Cu2 N3 106.55(16) . .
C21 N20 Cu2 107.3(3) . .
C21 N20 H20A 110.2 . .
Cu2 N20 H20A 110.2 . .
C21 N20 H20B 110.2 . .
Cu2 N20 H20B 110.2 . .
H20A N20 H20B 108.5 . .
N20 C21 C22 108.2(4) . .
N20 C21 H21A 110.1 . .
C22 C21 H21A 110.1 . .
N20 C21 H21B 110.1 . .
C22 C21 H21B 110.1 . .
H21A C21 H21B 108.4 . .
N23 C22 C21 108.8(4) . .
N23 C22 H22A 109.9 . .
C21 C22 H22A 109.9 . .
N23 C22 H22B 109.9 . .
C21 C22 H22B 109.9 . .
H22A C22 H22B 108.3 . .
C24 N23 C22 117.0(3) . .
C24 N23 Cu2 105.7(3) . .
C22 N23 Cu2 107.1(3) . .
C24 N23 H23 108.9 . .
C22 N23 H23 108.9 . .
Cu2 N23 H23 108.9 . .
N23 C24 C25 106.8(4) . .
N23 C24 H24A 110.4 . .
C25 C24 H24A 110.4 . .
N23 C24 H24B 110.4 . .
C25 C24 H24B 110.4 . .
H24A C24 H24B 108.6 . .
N26 C25 C24 109.5(4) . .
N26 C25 H25A 109.8 . .
C24 C25 H25A 109.8 . .
N26 C25 H25B 109.8 . .
C24 C25 H25B 109.8 . .
H25A C25 H25B 108.2 . .
C25 N26 C27 114.1(4) . .
C25 N26 Cu2 110.2(3) . .
C27 N26 Cu2 106.2(3) . .
C25 N26 H26 108.7 . .
C27 N26 H26 108.7 . .
Cu2 N26 H26 108.7 . .
N26 C27 C28 107.9(4) . .
N26 C27 H27A 110.1 . .
C28 C27 H27A 110.1 . .
N26 C27 H27B 110.1 . .
C28 C27 H27B 110.1 . .
H27A C27 H27B 108.4 . .
C27 C28 N29 107.9(4) . .
C27 C28 H28A 110.1 . .
N29 C28 H28A 110.1 . .
C27 C28 H28B 110.1 . .
N29 C28 H28B 110.1 . .
H28A C28 H28B 108.4 . .
C28 N29 Cu2 108.4(3) . .
C28 N29 H29A 110.0 . .
Cu2 N29 H29A 110.0 . .
C28 N29 H29B 110.0 . .
Cu2 N29 H29B 110.0 . .
H29A N29 H29B 108.4 . .

loop_
_geom_bond_atom_site_label_1
_geom_bond_atom_site_label_2
_geom_bond_distance
_geom_bond_site_symmetry_2
Pt1 C1 1.990(5) 2
Pt1 C1 1.990(5) .
Pt1 C2 1.993(4) 2
Pt1 C2 1.993(4) .
C1 N1 1.138(5) .
C2 N2 1.133(5) .
N2 Cu1 2.182(4) .
Pt2 C4 1.994(6) 2_867
Pt2 C4 1.994(6) .
Pt2 C3 2.004(5) .
Pt2 C3 2.004(5) 2_867
C3 N3 1.129(5) .
N3 Cu2 2.154(4) .
C4 N4 1.149(5) .
Pt3 C6 1.996(5) .
Pt3 C6 1.996(5) 2_666
Pt3 C5 2.005(5) .
Pt3 C5 2.005(5) 2_666
C5 N5 1.137(5) .
C6 N6 1.131(5) .
Pt4 C7 1.970(6) .
Pt4 C7 1.970(6) 2_756
Pt4 C8 1.986(5) 2_756
Pt4 C8 1.986(5) .
C7 N7 1.151(6) .
C8 N8 1.137(5) .
Cu1 N10 2.002(3) .
Cu1 N16 2.013(3) .
Cu1 N13 2.016(3) .
Cu1 N19 2.050(3) .
N10 C11 1.476(5) .
N10 H10A 0.9000 .
N10 H10B 0.9000 .
C11 C12 1.502(6) .
C11 H11A 0.9700 .
C11 H11B 0.9700 .
C12 N13 1.464(6) .
C12 H12A 0.9700 .
C12 H12B 0.9700 .
N13 C14 1.460(5) .
N13 H13 0.9100 .
C14 C15 1.477(7) .
C14 H14A 0.9700 .
C14 H14B 0.9700 .
C15 N16 1.487(5) .
C15 H15A 0.9700 .
C15 H15B 0.9700 .
N16 C17 1.457(5) .
N16 H16 0.9100 .
C17 C18 1.508(6) .
C17 H17A 0.9700 .
C17 H17B 0.9700 .
C18 N19 1.487(5) .
C18 H18A 0.9700 .
C18 H18B 0.9700 .
N19 H19A 0.9000 .
N19 H19B 0.9000 .
Cu2 N20 1.994(3) .
Cu2 N23 2.018(3) .
Cu2 N26 2.025(3) .
Cu2 N29 2.034(4) .
N20 C21 1.468(6) .
N20 H20A 0.9000 .
N20 H20B 0.9000 .
C21 C22 1.507(6) .
C21 H21A 0.9700 .
C21 H21B 0.9700 .
C22 N23 1.487(5) .
C22 H22A 0.9700 .
C22 H22B 0.9700 .
N23 C24 1.458(5) .
N23 H23 0.9100 .
C24 C25 1.513(6) .
C24 H24A 0.9700 .
C24 H24B 0.9700 .
C25 N26 1.456(5) .
C25 H25A 0.9700 .
C25 H25B 0.9700 .
N26 C27 1.458(5) .
N26 H26 0.9100 .
C27 C28 1.479(6) .
C27 H27A 0.9700 .
C27 H27B 0.9700 .
C28 N29 1.495(6) .
C28 H28A 0.9700 .
C28 H28B 0.9700 .
N29 H29A 0.9000 .
N29 H29B 0.9000 .

loop_
_geom_hbond_atom_site_label_D
_geom_hbond_atom_site_label_H
_geom_hbond_atom_site_label_A
_geom_hbond_distance_DH
_geom_hbond_distance_HA
_geom_hbond_distance_DA
_geom_hbond_angle_DHA
_geom_hbond_site_symmetry_A
N13 H13 N4 0.91 2.29 3.073(5) 143.4 1_454
N16 H16 N4 0.91 2.14 2.997(6) 155.8 2_756
N23 H23 N1 0.91 2.18 2.973(6) 145.9 2_666
N26 H26 N1 0.91 2.28 3.081(5) 145.9 1_656
N19 H19B N5 0.90 2.34 3.078(5) 138.9 2_656
N10 H10A N8 0.90 2.20 3.100(5) 173.5 1_455
N10 H10B N5 0.90 2.62 3.315(6) 135.0 .
N10 H10B N7 0.90 2.68 3.387(6) 136.5 .
N20 H20A N6 0.90 2.15 3.046(5) 176.2 2_766
N20 H20B N6 0.90 2.66 3.398(5) 139.9 .
N29 H29A N7 0.90 2.41 3.114(6) 134.9 .
N29 H29A N5 0.90 2.47 3.180(5) 135.8 .
